data_1554567
loop_
_publ_author_name
'Liu, Hongxin'
'Tan, Haibo'
'Wang, Wenxuan'
'Zhang, Wenge'
'Chen, Yuchan'
'Li, Saini'
'Liu, Zhaoming'
'Li, Haohua'
'Zhang, Weimin'

_publ_section_title
;
 Cytorhizophins A and B, benzophenone-hemiterpene adducts from the
 endophytic fungus Cytospora rhizophorae
;
_journal_issue 5
_journal_name_full 'Organic Chemistry Frontiers'
_journal_page_first 591
_journal_paper_doi 10.1039/C8QO01306C
_journal_volume 6
_journal_year 2019
_chemical_formula_moiety 'C22 H24 O7'
_chemical_formula_sum 'C22 H24 O7'
_chemical_formula_weight 400.41
_space_group_crystal_system triclinic
_space_group_IT_number 2
_space_group_name_Hall '-P 1'
_space_group_name_H-M_alt 'P -1'
_atom_sites_solution_hydrogens mixed
_atom_sites_solution_primary dual
_audit_creation_date 2018-07-13
_audit_creation_method
;
Olex2 1.2
(compiled 2018.05.29 svn.r3508 for OlexSys, GUI svn.r5506)
;
_audit_update_record
;
2018-11-19 deposited with the CCDC.
2019-01-15 downloaded from the CCDC.
;
_cell_angle_alpha 95.1870(10)
_cell_angle_beta 95.2940(10)
_cell_angle_gamma 103.0400(10)
_cell_formula_units_Z 4
_cell_length_a 9.13750(10)
_cell_length_b 13.1527(2)
_cell_length_c 16.3540(3)
_cell_measurement_reflns_used 14738
_cell_measurement_temperature 100.00(18)
_cell_measurement_theta_max 73.7050
_cell_measurement_theta_min 5.3880
_cell_volume 1894.04(5)
_computing_cell_refinement 'CrysAlisPro 1.171.39.33c (Rigaku OD, 2017)'
_computing_data_collection 'CrysAlisPro 1.171.39.33c (Rigaku OD, 2017)'
_computing_data_reduction 'CrysAlisPro 1.171.39.33c (Rigaku OD, 2017)'
_computing_molecular_graphics 'Olex2 (Dolomanov et al., 2009)'
_computing_publication_material 'Olex2 (Dolomanov et al., 2009)'
_computing_structure_refinement 'ShelXL (Sheldrick, 2015)'
_computing_structure_solution 'ShelXT (Sheldrick, 2015)'
_diffrn_ambient_environment N~2~
_diffrn_ambient_temperature 100.00(18)
_diffrn_detector 'Pilatus3R 200K-A'
_diffrn_measured_fraction_theta_full 0.995
_diffrn_measured_fraction_theta_max 0.962
_diffrn_measurement_details
;
List of Runs (angles in degrees, time in seconds):

  # Type    Start    End  Width  t~exp~   \w     \q     \k     \f   Frames
#--------------------------------------------------------------------------
  1  \w    -23.00  28.00   0.50    0.50    --    0.00 -77.00  60.00  102
  2  \w    -32.00  31.00   0.50    0.50    --    0.00 -82.00-150.00  126
  3  \w     -6.00  51.00   0.50    0.50    --    0.00  38.00  60.00  114
  4  \w    -30.00  30.00   0.50    0.50    --    0.00 -82.00   0.00  120
  5  \w    -30.00  17.00   0.50    0.50    --    0.00 -82.00 -60.00   94
  6  \w     -4.00  27.00   0.50    0.50    --    0.00 -82.00-120.00   62
  7  \w      7.00  44.00   0.50    0.81    --   95.20 -30.00  90.00   74
  8  \w      7.00 112.00   0.50    0.81    --   95.20 -30.00-180.00  210
  9  \w     27.00 116.00   0.50    0.81    --   95.20 -82.00   0.00  178
 10  \w     77.00 104.00   0.50    0.81    --   95.20 -82.00-120.00   54
 11  \w     37.00 109.00   0.50    0.81    --   95.20 -61.00-120.00  144
 12  \w     42.00 126.00   0.50    0.81    --   95.20 -82.00 120.00  168
 13  \w     10.00  35.00   0.50    0.81    --   95.20 -61.00  90.00   50
 14  \w     22.00  49.00   0.50    0.81    --   95.20 -82.00-120.00   54
 15  \w     82.00 107.00   0.50    0.81    --   95.20 -82.00-180.00   50
 16  \w      7.00  33.00   0.50    0.81    --   95.20 -82.00 -90.00   52
 17  \w     32.00 116.00   0.50    0.81    --   95.20 -61.00 120.00  168
 18  \w     29.00 115.00   0.50    0.81    --   95.20 -61.00   0.00  172
 19  \w     65.00 111.00   0.50    0.81    --   95.20 -82.00 -90.00   92
 20  \w     86.00 111.00   0.50    0.81    --   95.20 -82.00  30.00   50
 21  \w    117.00 142.00   0.50    0.81    --   95.20  30.00-120.00   50
 22  \w    159.00 185.00   0.50    0.81    --   95.20  30.00-120.00   52
 23  \w     23.00 104.00   0.50    0.81    --   95.20 -15.00 -90.00  162
 24  \w     23.00  49.00   0.50    0.81    --   95.20 -82.00-180.00   52
 25  \w     80.00 184.00   0.50    0.81    --   95.20   0.00-180.00  208
 26  \w      6.00  62.00   0.50    0.81    --   95.20   0.00-180.00  112
;
_diffrn_measurement_device 'four-circle diffractometer'
_diffrn_measurement_device_type 'XtaLAB AFC12 (RINC): Kappa single'
_diffrn_measurement_method '\w scans'
_diffrn_orient_matrix_type 'CrysAlisPro convention (1999,Acta A55,543-557)'
_diffrn_orient_matrix_UB_11 0.0712575000
_diffrn_orient_matrix_UB_12 0.0165570000
_diffrn_orient_matrix_UB_13 -0.0809969000
_diffrn_orient_matrix_UB_21 0.1455146000
_diffrn_orient_matrix_UB_22 0.0692050000
_diffrn_orient_matrix_UB_23 0.0494802000
_diffrn_orient_matrix_UB_31 0.0640908000
_diffrn_orient_matrix_UB_32 -0.0978990000
_diffrn_orient_matrix_UB_33 0.0077791000
_diffrn_radiation_monochromator mirror
_diffrn_radiation_probe x-ray
_diffrn_radiation_type CuK\a
_diffrn_radiation_wavelength 1.54184
_diffrn_reflns_av_R_equivalents 0.0230
_diffrn_reflns_av_unetI/netI 0.0240
_diffrn_reflns_Laue_measured_fraction_full 0.995
_diffrn_reflns_Laue_measured_fraction_max 0.962
_diffrn_reflns_limit_h_max 11
_diffrn_reflns_limit_h_min -10
_diffrn_reflns_limit_k_max 11
_diffrn_reflns_limit_k_min -16
_diffrn_reflns_limit_l_max 20
_diffrn_reflns_limit_l_min -20
_diffrn_reflns_number 19534
_diffrn_reflns_point_group_measured_fraction_full 0.995
_diffrn_reflns_point_group_measured_fraction_max 0.962
_diffrn_reflns_theta_full 67.684
_diffrn_reflns_theta_max 74.142
_diffrn_reflns_theta_min 3.472
_diffrn_source 'Rotating-anode X-ray tube'
_diffrn_source_type 'Rigaku (Cu) X-ray Source'
_exptl_absorpt_coefficient_mu 0.870
_exptl_absorpt_correction_T_max 1.00000
_exptl_absorpt_correction_T_min 0.85239
_exptl_absorpt_correction_type multi-scan
_exptl_absorpt_process_details
;
CrysAlisPro 1.171.39.33c (Rigaku Oxford Diffraction, 2017)
Empirical absorption correction using spherical harmonics,
 implemented in SCALE3 ABSPACK scaling algorithm.
;
_exptl_crystal_colour 'clear yellowish yellow'
_exptl_crystal_colour_lustre clear
_exptl_crystal_colour_modifier yellowish
_exptl_crystal_colour_primary yellow
_exptl_crystal_density_diffrn 1.404
_exptl_crystal_description block
_exptl_crystal_F_000 848
_exptl_crystal_size_max 0.3
_exptl_crystal_size_mid 0.2
_exptl_crystal_size_min 0.1
_refine_diff_density_max 0.331
_refine_diff_density_min -0.333
_refine_diff_density_rms 0.044
_refine_ls_extinction_method none
_refine_ls_goodness_of_fit_ref 1.049
_refine_ls_hydrogen_treatment mixed
_refine_ls_matrix_type full
_refine_ls_number_parameters 540
_refine_ls_number_reflns 7411
_refine_ls_number_restraints 0
_refine_ls_restrained_S_all 1.049
_refine_ls_R_factor_all 0.0398
_refine_ls_R_factor_gt 0.0375
_refine_ls_shift/su_max 0.001
_refine_ls_shift/su_mean 0.000
_refine_ls_structure_factor_coef Fsqd
_refine_ls_weighting_details 'w=1/[\s^2^(Fo^2^)+(0.0482P)^2^+0.7972P] where P=(Fo^2^+2Fc^2^)/3'
_refine_ls_weighting_scheme calc
_refine_ls_wR_factor_gt 0.0984
_refine_ls_wR_factor_ref 0.1009
_reflns_Friedel_coverage 0.000
_reflns_number_gt 6866
_reflns_number_total 7411
_reflns_threshold_expression 'I > 2\s(I)'
_cod_data_source_file c8qo01306c2.cif
_cod_data_source_block liuhogxin_a761-12b_collect
_cod_database_code 1554567
_shelx_shelxl_version_number 2014/7
_chemical_oxdiff_formula 'C88 H94 O28 '
_shelx_space_group_comment
;
The symmetry employed for this shelxl refinement is uniquely defined
by the following loop, which should always be used as a source of
symmetry information in preference to the above space-group names.
They are only intended as comments.
;
_shelx_estimated_absorpt_t_max 0.918
_shelx_estimated_absorpt_t_min 0.780
_reflns_odcompleteness_completeness 99.56
_reflns_odcompleteness_iscentric 1
_reflns_odcompleteness_theta 66.97
_olex2_refinement_description
;
1. Fixed Uiso
 At 1.2 times of:
  All C(H) groups, All C(H,H) groups
 At 1.5 times of:
  All C(H,H,H) groups, All O(H) groups
2.a Ternary CH refined with riding coordinates:
 C1'(H1'), C1A'(H1A')
2.b Secondary CH2 refined with riding coordinates:
 C15(H15A,H15B), C15A(H15C,H15D), C2'(H2'A,H2'B), C2A'(H2AA,H2AB)
2.c Aromatic/amide H refined with riding coordinates:
 C12(H12), C3(H3A), C1(H1A), C2(H2), C1A(H1AA), C3A(H3AA), C12A(H12A), C2A(H2A)
2.d Idealised Me refined as rotating group:
 C16(H16A,H16B,H16C), C5'(H5'A,H5'B,H5'C), C4'(H4'A,H4'B,H4'C), C16A(H16D,H16E,
 H16F), C17(H17A,H17B,H17C), C17A(H17D,H17E,H17F), C5A'(H5AA,H5AB,H5AC),
 C4A'(H4AA,H4AB,H4AC)
2.e Idealised tetrahedral OH refined as rotating group:
 O1(H1), O3(H3), O3'(H3'), O1'(H1'A), O7'(H7')
;
_olex2_submission_special_instructions 'No special instructions were received'
_oxdiff_exptl_absorpt_empirical_details
;
Empirical correction (ABSPACK) includes:
- Absorption correction using spherical harmonics
- Frame scaling
;
_oxdiff_exptl_absorpt_empirical_full_max 1.556
_oxdiff_exptl_absorpt_empirical_full_min 0.744

loop_
_space_group_symop_operation_xyz
'x, y, z'
'-x, -y, -z'

loop_
_atom_site_label
_atom_site_type_symbol
_atom_site_fract_x
_atom_site_fract_y
_atom_site_fract_z
_atom_site_U_iso_or_equiv
_atom_site_adp_type
_atom_site_occupancy
_atom_site_site_symmetry_order
_atom_site_calc_flag
_atom_site_refinement_flags_posn
O6 O 0.32143(10) 0.25462(7) 0.59614(5) 0.02008(18) Uani 1 1 d .
O4 O 0.41189(9) 0.42509(6) 0.58883(5) 0.02072(18) Uani 1 1 d .
O5 O 0.13446(10) 0.14689(7) 0.47288(5) 0.02229(19) Uani 1 1 d .
O4' O 0.69800(10) 0.11040(7) 0.03195(5) 0.0256(2) Uani 1 1 d .
O2 O 0.12249(10) 0.59298(7) 0.48026(6) 0.0245(2) Uani 1 1 d .
O1 O 0.24017(11) 0.74775(7) 0.58441(6) 0.0280(2) Uani 1 1 d .
H1 H 0.1817 0.7146 0.5450 0.042 Uiso 1 1 calc GR
O7 O 0.63823(10) 0.28700(8) 0.60635(6) 0.0278(2) Uani 1 1 d .
O3 O 0.13162(11) 0.51163(7) 0.33085(6) 0.0271(2) Uani 1 1 d .
H3 H 0.1421 0.5640 0.3641 0.041 Uiso 1 1 calc GR
O2' O 0.35035(11) 0.07500(7) 0.18532(6) 0.0285(2) Uani 1 1 d .
O5' O 0.79780(11) 0.26860(8) -0.00412(6) 0.0301(2) Uani 1 1 d .
O3' O 0.46672(13) -0.04772(8) 0.25908(6) 0.0336(2) Uani 1 1 d .
H3' H 0.4019 -0.0158 0.2468 0.050 Uiso 1 1 calc GR
O1' O 0.15427(11) 0.12813(9) 0.09379(7) 0.0366(2) Uani 1 1 d .
H1'A H 0.1825 0.0941 0.1292 0.055 Uiso 1 1 calc GR
O6' O 0.61181(12) 0.38268(8) -0.04079(6) 0.0357(2) Uani 1 1 d .
O7' O 0.88377(15) 0.12196(11) -0.11657(8) 0.0518(3) Uani 1 1 d .
H7' H 0.8750 0.1177 -0.0675 0.078 Uiso 1 1 calc GR
C4 C 0.41393(14) 0.52670(9) 0.61743(8) 0.0208(2) Uani 1 1 d .
C5 C 0.31401(14) 0.58080(10) 0.58030(8) 0.0214(2) Uani 1 1 d .
C1' C 0.39255(14) 0.20770(9) 0.53232(7) 0.0205(2) Uani 1 1 d .
H1' H 0.4182 0.2579 0.4921 0.025 Uiso 1 1 calc R
C7 C 0.20690(14) 0.53737(9) 0.50680(8) 0.0207(2) Uani 1 1 d .
C10 C 0.14423(14) 0.24182(10) 0.44042(8) 0.0208(2) Uani 1 1 d .
C8 C 0.18793(13) 0.43295(10) 0.45707(8) 0.0200(2) Uani 1 1 d .
C9 C 0.19872(13) 0.33813(10) 0.49005(7) 0.0196(2) Uani 1 1 d .
C13 C 0.13508(14) 0.42665(10) 0.37243(8) 0.0222(3) Uani 1 1 d .
C8A C 0.42548(14) 0.16913(10) 0.07645(8) 0.0221(3) Uani 1 1 d .
C14 C 0.27007(13) 0.34337(9) 0.57891(8) 0.0198(2) Uani 1 1 d .
C7A C 0.44932(14) 0.09391(10) 0.13614(8) 0.0224(3) Uani 1 1 d .
C6 C 0.32684(15) 0.68682(10) 0.61452(8) 0.0238(3) Uani 1 1 d .
C5A C 0.57188(15) 0.03895(10) 0.14493(8) 0.0231(3) Uani 1 1 d .
C15 C 0.16839(14) 0.36117(10) 0.64526(8) 0.0232(3) Uani 1 1 d .
H15A H 0.2280 0.3753 0.6990 0.028 Uiso 1 1 calc R
H15B H 0.1295 0.4224 0.6358 0.028 Uiso 1 1 calc R
C9A C 0.54002(15) 0.23377(10) 0.03723(8) 0.0237(3) Uani 1 1 d .
C4A C 0.69027(15) 0.04749(10) 0.09430(8) 0.0242(3) Uani 1 1 d .
C15A C 0.78451(15) 0.26717(10) 0.13692(8) 0.0242(3) Uani 1 1 d .
H15C H 0.7314 0.2302 0.1782 0.029 Uiso 1 1 calc R
H15D H 0.8859 0.2554 0.1409 0.029 Uiso 1 1 calc R
C3' C 0.27413(14) 0.11157(10) 0.48951(8) 0.0220(3) Uani 1 1 d .
C11 C 0.08536(14) 0.23711(10) 0.35759(8) 0.0237(3) Uani 1 1 d .
C12 C 0.08742(14) 0.33050(10) 0.32454(8) 0.0238(3) Uani 1 1 d .
H12 H 0.0559 0.3286 0.2686 0.029 Uiso 1 1 calc R
C14A C 0.70291(15) 0.22213(10) 0.05125(8) 0.0240(3) Uani 1 1 d .
C3 C 0.52323(15) 0.57345(10) 0.68233(8) 0.0244(3) Uani 1 1 d .
H3A H 0.5890 0.5361 0.7049 0.029 Uiso 1 1 calc R
C1 C 0.43568(15) 0.73294(10) 0.68066(8) 0.0264(3) Uani 1 1 d .
H1A H 0.4424 0.8017 0.7029 0.032 Uiso 1 1 calc R
C2' C 0.53721(14) 0.18890(10) 0.57417(8) 0.0241(3) Uani 1 1 d .
H2'A H 0.5144 0.1461 0.6188 0.029 Uiso 1 1 calc R
H2'B H 0.5848 0.1513 0.5347 0.029 Uiso 1 1 calc R
C13A C 0.27577(15) 0.18351(11) 0.06271(8) 0.0269(3) Uani 1 1 d .
C16 C 0.03592(15) 0.26687(11) 0.64565(9) 0.0283(3) Uani 1 1 d .
H16A H -0.0202 0.2500 0.5916 0.043 Uiso 1 1 calc GR
H16B H -0.0290 0.2836 0.6852 0.043 Uiso 1 1 calc GR
H16C H 0.0736 0.2077 0.6604 0.043 Uiso 1 1 calc GR
C5' C 0.23092(16) 0.02615(10) 0.54547(8) 0.0264(3) Uani 1 1 d .
H5'A H 0.2044 0.0562 0.5961 0.040 Uiso 1 1 calc GR
H5'B H 0.3150 -0.0048 0.5574 0.040 Uiso 1 1 calc GR
H5'C H 0.1461 -0.0269 0.5183 0.040 Uiso 1 1 calc GR
C10A C 0.50277(16) 0.30812(11) -0.01119(8) 0.0288(3) Uani 1 1 d .
C6A C 0.57350(16) -0.03045(10) 0.20730(8) 0.0272(3) Uani 1 1 d .
C2 C 0.53350(15) 0.67746(11) 0.71342(8) 0.0275(3) Uani 1 1 d .
H2 H 0.6073 0.7097 0.7568 0.033 Uiso 1 1 calc R
C1A C 0.68686(17) -0.08507(11) 0.21667(9) 0.0313(3) Uani 1 1 d .
H1AA H 0.6876 -0.1287 0.2583 0.038 Uiso 1 1 calc R
C4' C 0.32234(16) 0.06899(10) 0.40925(8) 0.0274(3) Uani 1 1 d .
H4'A H 0.2483 0.0069 0.3853 0.041 Uiso 1 1 calc GR
H4'B H 0.4185 0.0520 0.4204 0.041 Uiso 1 1 calc GR
H4'C H 0.3307 0.1212 0.3714 0.041 Uiso 1 1 calc GR
C3A C 0.80028(16) -0.00840(11) 0.10300(9) 0.0302(3) Uani 1 1 d .
H3AA H 0.8757 -0.0018 0.0680 0.036 Uiso 1 1 calc R
C16A C 0.79450(16) 0.38446(10) 0.15541(9) 0.0286(3) Uani 1 1 d .
H16D H 0.8462 0.4214 0.1145 0.043 Uiso 1 1 calc GR
H16E H 0.8491 0.4096 0.2091 0.043 Uiso 1 1 calc GR
H16F H 0.6944 0.3962 0.1543 0.043 Uiso 1 1 calc GR
C12A C 0.24281(17) 0.25641(11) 0.01195(9) 0.0310(3) Uani 1 1 d .
H12A H 0.1436 0.2632 0.0029 0.037 Uiso 1 1 calc R
C11A C 0.35280(17) 0.31888(11) -0.02534(9) 0.0326(3) Uani 1 1 d .
C2A C 0.79755(17) -0.07467(11) 0.16459(9) 0.0331(3) Uani 1 1 d .
H2A H 0.8717 -0.1125 0.1706 0.040 Uiso 1 1 calc R
C17 C 0.01530(17) 0.13424(11) 0.30575(9) 0.0308(3) Uani 1 1 d .
H17A H 0.0832 0.0883 0.3097 0.046 Uiso 1 1 calc GR
H17B H -0.0037 0.1463 0.2492 0.046 Uiso 1 1 calc GR
H17C H -0.0783 0.1024 0.3253 0.046 Uiso 1 1 calc GR
C1A' C 0.73626(17) 0.25113(12) -0.08970(8) 0.0348(3) Uani 1 1 d .
H1A' H 0.6462 0.1928 -0.0969 0.042 Uiso 1 1 calc R
C3A' C 0.68877(19) 0.35064(13) -0.10968(9) 0.0407(4) Uani 1 1 d .
C2A' C 0.8563(2) 0.21845(16) -0.13774(10) 0.0489(5) Uani 1 1 d .
H2AA H 0.8235 0.2118 -0.1965 0.059 Uiso 1 1 calc R
H2AB H 0.9496 0.2726 -0.1262 0.059 Uiso 1 1 calc R
C17A C 0.3121(2) 0.39732(13) -0.07926(11) 0.0463(4) Uani 1 1 d .
H17D H 0.3902 0.4610 -0.0697 0.069 Uiso 1 1 calc GR
H17E H 0.2181 0.4120 -0.0663 0.069 Uiso 1 1 calc GR
H17F H 0.3020 0.3690 -0.1363 0.069 Uiso 1 1 calc GR
C5A' C 0.5849(2) 0.33115(15) -0.19013(10) 0.0523(5) Uani 1 1 d .
H5AA H 0.4961 0.2776 -0.1858 0.079 Uiso 1 1 calc GR
H5AB H 0.6367 0.3086 -0.2343 0.079 Uiso 1 1 calc GR
H5AC H 0.5563 0.3949 -0.2012 0.079 Uiso 1 1 calc GR
C4A' C 0.8226(2) 0.44415(15) -0.10981(11) 0.0536(5) Uani 1 1 d .
H4AA H 0.7871 0.5075 -0.1099 0.080 Uiso 1 1 calc GR
H4AB H 0.8721 0.4347 -0.1583 0.080 Uiso 1 1 calc GR
H4AC H 0.8928 0.4490 -0.0614 0.080 Uiso 1 1 calc GR
H7 H 0.580(2) 0.3292(16) 0.6232(13) 0.051(6) Uiso 1 1 d .

loop_
_atom_site_aniso_label
_atom_site_aniso_U_11
_atom_site_aniso_U_22
_atom_site_aniso_U_33
_atom_site_aniso_U_23
_atom_site_aniso_U_13
_atom_site_aniso_U_12
O6 0.0228(4) 0.0201(4) 0.0197(4) 0.0038(3) 0.0044(3) 0.0085(3)
O4 0.0200(4) 0.0182(4) 0.0238(4) 0.0007(3) 0.0028(3) 0.0048(3)
O5 0.0224(4) 0.0183(4) 0.0263(5) 0.0043(3) 0.0033(3) 0.0043(3)
O4' 0.0283(5) 0.0260(5) 0.0211(4) -0.0012(4) 0.0060(4) 0.0036(4)
O2 0.0237(4) 0.0215(4) 0.0308(5) 0.0069(4) 0.0047(4) 0.0082(4)
O1 0.0312(5) 0.0210(4) 0.0339(5) 0.0028(4) 0.0054(4) 0.0099(4)
O7 0.0220(5) 0.0271(5) 0.0338(5) 0.0036(4) 0.0025(4) 0.0046(4)
O3 0.0345(5) 0.0250(5) 0.0239(5) 0.0069(4) 0.0015(4) 0.0105(4)
O2' 0.0294(5) 0.0302(5) 0.0274(5) 0.0066(4) 0.0103(4) 0.0062(4)
O5' 0.0276(5) 0.0376(5) 0.0190(4) 0.0041(4) 0.0033(4) -0.0056(4)
O3' 0.0444(6) 0.0318(5) 0.0287(5) 0.0105(4) 0.0108(4) 0.0121(4)
O1' 0.0236(5) 0.0501(7) 0.0373(6) 0.0134(5) 0.0054(4) 0.0074(4)
O6' 0.0426(6) 0.0285(5) 0.0287(5) 0.0100(4) -0.0030(4) -0.0065(4)
O7' 0.0463(7) 0.0597(8) 0.0442(7) -0.0095(6) 0.0202(6) 0.0013(6)
C4 0.0218(6) 0.0196(6) 0.0213(6) 0.0018(5) 0.0070(5) 0.0041(5)
C5 0.0225(6) 0.0201(6) 0.0225(6) 0.0029(5) 0.0074(5) 0.0050(5)
C1' 0.0238(6) 0.0196(6) 0.0204(6) 0.0037(5) 0.0070(5) 0.0076(5)
C7 0.0203(6) 0.0200(6) 0.0239(6) 0.0064(5) 0.0081(5) 0.0053(5)
C10 0.0201(6) 0.0200(6) 0.0236(6) 0.0042(5) 0.0047(5) 0.0056(5)
C8 0.0177(6) 0.0210(6) 0.0225(6) 0.0038(5) 0.0040(5) 0.0061(5)
C9 0.0174(5) 0.0212(6) 0.0214(6) 0.0039(5) 0.0047(4) 0.0059(4)
C13 0.0197(6) 0.0248(6) 0.0246(6) 0.0073(5) 0.0041(5) 0.0077(5)
C8A 0.0245(6) 0.0212(6) 0.0187(6) -0.0005(5) 0.0008(5) 0.0033(5)
C14 0.0195(6) 0.0178(6) 0.0228(6) 0.0032(4) 0.0040(5) 0.0048(5)
C7A 0.0248(6) 0.0203(6) 0.0197(6) -0.0011(5) 0.0031(5) 0.0012(5)
C6 0.0261(6) 0.0214(6) 0.0264(6) 0.0046(5) 0.0115(5) 0.0069(5)
C5A 0.0276(6) 0.0194(6) 0.0204(6) -0.0017(5) 0.0018(5) 0.0036(5)
C15 0.0249(6) 0.0249(6) 0.0219(6) 0.0034(5) 0.0061(5) 0.0088(5)
C9A 0.0262(6) 0.0233(6) 0.0180(6) 0.0001(5) -0.0003(5) 0.0005(5)
C4A 0.0271(6) 0.0216(6) 0.0209(6) -0.0036(5) 0.0013(5) 0.0024(5)
C15A 0.0251(6) 0.0247(6) 0.0208(6) 0.0021(5) 0.0003(5) 0.0030(5)
C3' 0.0229(6) 0.0203(6) 0.0241(6) 0.0034(5) 0.0036(5) 0.0069(5)
C11 0.0213(6) 0.0248(6) 0.0244(6) 0.0008(5) 0.0027(5) 0.0047(5)
C12 0.0229(6) 0.0290(7) 0.0194(6) 0.0036(5) 0.0001(5) 0.0068(5)
C14A 0.0256(6) 0.0238(6) 0.0199(6) 0.0022(5) 0.0043(5) -0.0002(5)
C3 0.0247(6) 0.0255(6) 0.0229(6) 0.0019(5) 0.0032(5) 0.0057(5)
C1 0.0313(7) 0.0215(6) 0.0259(6) -0.0009(5) 0.0096(5) 0.0043(5)
C2' 0.0239(6) 0.0230(6) 0.0270(6) 0.0050(5) 0.0052(5) 0.0072(5)
C13A 0.0256(7) 0.0285(7) 0.0241(6) -0.0014(5) 0.0010(5) 0.0037(5)
C16 0.0279(7) 0.0286(7) 0.0330(7) 0.0105(6) 0.0126(5) 0.0094(5)
C5' 0.0291(7) 0.0205(6) 0.0300(7) 0.0061(5) 0.0048(5) 0.0050(5)
C10A 0.0347(7) 0.0238(6) 0.0226(6) 0.0032(5) -0.0026(5) -0.0019(5)
C6A 0.0352(7) 0.0219(6) 0.0224(6) -0.0012(5) 0.0014(5) 0.0044(5)
C2 0.0288(7) 0.0270(7) 0.0237(6) -0.0022(5) 0.0045(5) 0.0020(5)
C1A 0.0418(8) 0.0210(6) 0.0293(7) -0.0013(5) -0.0040(6) 0.0082(6)
C4' 0.0322(7) 0.0233(6) 0.0274(7) 0.0004(5) 0.0062(5) 0.0082(5)
C3A 0.0276(7) 0.0288(7) 0.0316(7) -0.0083(6) 0.0025(5) 0.0061(5)
C16A 0.0313(7) 0.0242(6) 0.0265(7) 0.0024(5) -0.0034(5) 0.0017(5)
C12A 0.0303(7) 0.0320(7) 0.0290(7) -0.0014(6) -0.0055(6) 0.0091(6)
C11A 0.0395(8) 0.0266(7) 0.0278(7) 0.0014(5) -0.0090(6) 0.0056(6)
C2A 0.0352(8) 0.0248(7) 0.0376(8) -0.0068(6) -0.0056(6) 0.0118(6)
C17 0.0361(7) 0.0270(7) 0.0254(7) -0.0001(5) -0.0027(6) 0.0033(6)
C1A' 0.0343(8) 0.0423(8) 0.0186(6) 0.0023(6) 0.0031(5) -0.0099(6)
C3A' 0.0448(9) 0.0426(9) 0.0233(7) 0.0093(6) -0.0005(6) -0.0137(7)
C2A' 0.0394(9) 0.0694(12) 0.0252(7) -0.0018(7) 0.0114(6) -0.0135(8)
C17A 0.0529(10) 0.0352(8) 0.0462(9) 0.0125(7) -0.0163(8) 0.0068(7)
C5A' 0.0628(12) 0.0528(10) 0.0280(8) 0.0151(7) -0.0092(8) -0.0127(9)
C4A' 0.0573(11) 0.0518(10) 0.0354(9) 0.0136(8) 0.0018(8) -0.0229(9)

loop_
_atom_type_symbol
_atom_type_description
_atom_type_scat_dispersion_real
_atom_type_scat_dispersion_imag
_atom_type_scat_source
C C 0.0181 0.0091 'International Tables Vol C Tables 4.2.6.8 and 6.1.1.4'
H H 0.0000 0.0000 'International Tables Vol C Tables 4.2.6.8 and 6.1.1.4'
O O 0.0492 0.0322 'International Tables Vol C Tables 4.2.6.8 and 6.1.1.4'

loop_
_geom_angle_atom_site_label_1
_geom_angle_atom_site_label_2
_geom_angle_atom_site_label_3
_geom_angle
C14 O6 C1' 116.63(9)
C4 O4 C14 120.40(9)
C10 O5 C3' 117.97(9)
C4A O4' C14A 119.29(9)
C6 O1 H1 109.5
C2' O7 H7 106.2(13)
C13 O3 H3 109.5
C14A O5' C1A' 116.17(10)
C6A O3' H3' 109.5
C13A O1' H1'A 109.5
C10A O6' C3A' 119.19(11)
C2A' O7' H7' 109.5
O4 C4 C5 121.45(11)
O4 C4 C3 116.11(11)
C3 C4 C5 122.40(12)
C4 C5 C7 123.91(11)
C4 C5 C6 116.84(12)
C6 C5 C7 119.12(11)
O6 C1' H1' 108.8
O6 C1' C3' 106.36(9)
O6 C1' C2' 106.47(10)
C3' C1' H1' 108.8
C2' C1' H1' 108.8
C2' C1' C3' 117.35(10)
O2 C7 C5 117.79(11)
O2 C7 C8 115.02(11)
C5 C7 C8 127.17(11)
O5 C10 C9 121.47(11)
O5 C10 C11 116.94(11)
C11 C10 C9 121.37(11)
C9 C8 C7 125.28(11)
C13 C8 C7 116.21(11)
C13 C8 C9 117.91(11)
C10 C9 C8 119.54(11)
C10 C9 C14 121.26(11)
C8 C9 C14 119.20(11)
O3 C13 C8 124.29(12)
O3 C13 C12 114.91(11)
C12 C13 C8 120.76(12)
C9A C8A C7A 126.31(12)
C13A C8A C7A 116.01(11)
C13A C8A C9A 117.47(12)
O6 C14 O4 101.95(9)
O6 C14 C9 114.16(10)
O6 C14 C15 106.01(10)
O4 C14 C9 106.85(9)
O4 C14 C15 112.08(10)
C9 C14 C15 115.11(10)
O2' C7A C8A 115.33(11)
O2' C7A C5A 116.17(11)
C5A C7A C8A 128.49(11)
O1 C6 C5 123.03(12)
O1 C6 C1 116.50(11)
C1 C6 C5 120.45(12)
C4A C5A C7A 124.54(12)
C4A C5A C6A 116.08(12)
C6A C5A C7A 119.37(12)
C14 C15 H15A 109.1
C14 C15 H15B 109.1
H15A C15 H15B 107.9
C16 C15 C14 112.40(11)
C16 C15 H15A 109.1
C16 C15 H15B 109.1
C8A C9A C14A 119.28(11)
C10A C9A C8A 119.80(12)
C10A C9A C14A 120.90(12)
O4' C4A C5A 120.82(12)
O4' C4A C3A 116.60(12)
C3A C4A C5A 122.56(13)
H15C C15A H15D 107.8
C14A C15A H15C 109.1
C14A C15A H15D 109.1
C16A C15A H15C 109.1
C16A C15A H15D 109.1
C16A C15A C14A 112.47(11)
O5 C3' C1' 106.11(9)
O5 C3' C5' 103.44(10)
O5 C3' C4' 110.35(10)
C5' C3' C1' 113.29(11)
C5' C3' C4' 111.74(11)
C4' C3' C1' 111.45(10)
C10 C11 C17 121.82(12)
C12 C11 C10 118.28(12)
C12 C11 C17 119.85(12)
C13 C12 C11 121.79(12)
C13 C12 H12 119.1
C11 C12 H12 119.1
O4' C14A C9A 106.83(10)
O4' C14A C15A 112.70(10)
O5' C14A O4' 102.39(10)
O5' C14A C9A 114.77(11)
O5' C14A C15A 105.16(10)
C15A C14A C9A 114.47(11)
C4 C3 H3A 120.5
C4 C3 C2 119.09(12)
C2 C3 H3A 120.5
C6 C1 H1A 119.8
C2 C1 C6 120.44(12)
C2 C1 H1A 119.8
O7 C2' C1' 109.93(10)
O7 C2' H2'A 109.7
O7 C2' H2'B 109.7
C1' C2' H2'A 109.7
C1' C2' H2'B 109.7
H2'A C2' H2'B 108.2
O1' C13A C8A 125.12(12)
O1' C13A C12A 114.06(12)
C12A C13A C8A 120.79(13)
C15 C16 H16A 109.5
C15 C16 H16B 109.5
C15 C16 H16C 109.5
H16A C16 H16B 109.5
H16A C16 H16C 109.5
H16B C16 H16C 109.5
C3' C5' H5'A 109.5
C3' C5' H5'B 109.5
C3' C5' H5'C 109.5
H5'A C5' H5'B 109.5
H5'A C5' H5'C 109.5
H5'B C5' H5'C 109.5
O6' C10A C9A 122.20(13)
O6' C10A C11A 115.99(12)
C9A C10A C11A 121.46(13)
O3' C6A C5A 122.67(12)
O3' C6A C1A 116.38(12)
C1A C6A C5A 120.95(13)
C3 C2 H2 119.6
C1 C2 C3 120.74(13)
C1 C2 H2 119.6
C6A C1A H1AA 119.9
C2A C1A C6A 120.17(14)
C2A C1A H1AA 119.9
C3' C4' H4'A 109.5
C3' C4' H4'B 109.5
C3' C4' H4'C 109.5
H4'A C4' H4'B 109.5
H4'A C4' H4'C 109.5
H4'B C4' H4'C 109.5
C4A C3A H3AA 120.3
C4A C3A C2A 119.35(13)
C2A C3A H3AA 120.3
C15A C16A H16D 109.5
C15A C16A H16E 109.5
C15A C16A H16F 109.5
H16D C16A H16E 109.5
H16D C16A H16F 109.5
H16E C16A H16F 109.5
C13A C12A H12A 119.1
C11A C12A C13A 121.77(13)
C11A C12A H12A 119.1
C10A C11A C17A 121.42(14)
C12A C11A C10A 118.65(13)
C12A C11A C17A 119.92(14)
C1A C2A C3A 120.87(13)
C1A C2A H2A 119.6
C3A C2A H2A 119.6
C11 C17 H17A 109.5
C11 C17 H17B 109.5
C11 C17 H17C 109.5
H17A C17 H17B 109.5
H17A C17 H17C 109.5
H17B C17 H17C 109.5
O5' C1A' H1A' 108.7
O5' C1A' C3A' 106.74(12)
O5' C1A' C2A' 106.30(13)
C3A' C1A' H1A' 108.7
C3A' C1A' C2A' 117.41(13)
C2A' C1A' H1A' 108.7
O6' C3A' C1A' 106.74(11)
O6' C3A' C5A' 110.74(15)
O6' C3A' C4A' 103.42(13)
C1A' C3A' C4A' 113.12(15)
C5A' C3A' C1A' 111.04(14)
C5A' C3A' C4A' 111.41(13)
O7' C2A' C1A' 111.64(13)
O7' C2A' H2AA 109.3
O7' C2A' H2AB 109.3
C1A' C2A' H2AA 109.3
C1A' C2A' H2AB 109.3
H2AA C2A' H2AB 108.0
C11A C17A H17D 109.5
C11A C17A H17E 109.5
C11A C17A H17F 109.5
H17D C17A H17E 109.5
H17D C17A H17F 109.5
H17E C17A H17F 109.5
C3A' C5A' H5AA 109.5
C3A' C5A' H5AB 109.5
C3A' C5A' H5AC 109.5
H5AA C5A' H5AB 109.5
H5AA C5A' H5AC 109.5
H5AB C5A' H5AC 109.5
C3A' C4A' H4AA 109.5
C3A' C4A' H4AB 109.5
C3A' C4A' H4AC 109.5
H4AA C4A' H4AB 109.5
H4AA C4A' H4AC 109.5
H4AB C4A' H4AC 109.5

loop_
_geom_bond_atom_site_label_1
_geom_bond_atom_site_label_2
_geom_bond_distance
O6 C1' 1.4429(14)
O6 C14 1.3943(14)
O4 C4 1.3709(15)
O4 C14 1.4704(14)
O5 C10 1.3882(15)
O5 C3' 1.4646(15)
O4' C4A 1.3670(16)
O4' C14A 1.4646(16)
O2 C7 1.2523(15)
O1 H1 0.8200
O1 C6 1.3407(16)
O7 C2' 1.4297(16)
O7 H7 0.89(2)
O3 H3 0.8200
O3 C13 1.3645(15)
O2' C7A 1.2631(15)
O5' C14A 1.3968(15)
O5' C1A' 1.4375(16)
O3' H3' 0.8200
O3' C6A 1.3445(17)
O1' H1'A 0.8200
O1' C13A 1.3519(17)
O6' C10A 1.3867(17)
O6' C3A' 1.461(2)
O7' H7' 0.8200
O7' C2A' 1.414(2)
C4 C5 1.4064(18)
C4 C3 1.3824(18)
C5 C7 1.4613(18)
C5 C6 1.4298(17)
C1' H1' 0.9800
C1' C3' 1.5305(17)
C1' C2' 1.5127(17)
C7 C8 1.4974(17)
C10 C9 1.4022(17)
C10 C11 1.4012(18)
C8 C9 1.4224(17)
C8 C13 1.4122(18)
C9 C14 1.5260(17)
C13 C12 1.3826(18)
C8A C7A 1.4873(18)
C8A C9A 1.4320(18)
C8A C13A 1.4232(19)
C14 C15 1.5276(17)
C7A C5A 1.4669(18)
C6 C1 1.3921(19)
C5A C4A 1.4127(18)
C5A C6A 1.4303(18)
C15 H15A 0.9700
C15 H15B 0.9700
C15 C16 1.5261(18)
C9A C14A 1.5288(18)
C9A C10A 1.3928(19)
C4A C3A 1.377(2)
C15A H15C 0.9700
C15A H15D 0.9700
C15A C14A 1.5257(17)
C15A C16A 1.5254(18)
C3' C5' 1.5192(17)
C3' C4' 1.5216(17)
C11 C12 1.3830(19)
C11 C17 1.5036(18)
C12 H12 0.9300
C3 H3A 0.9300
C3 C2 1.3950(18)
C1 H1A 0.9300
C1 C2 1.377(2)
C2' H2'A 0.9700
C2' H2'B 0.9700
C13A C12A 1.388(2)
C16 H16A 0.9600
C16 H16B 0.9600
C16 H16C 0.9600
C5' H5'A 0.9600
C5' H5'B 0.9600
C5' H5'C 0.9600
C10A C11A 1.409(2)
C6A C1A 1.393(2)
C2 H2 0.9300
C1A H1AA 0.9300
C1A C2A 1.373(2)
C4' H4'A 0.9600
C4' H4'B 0.9600
C4' H4'C 0.9600
C3A H3AA 0.9300
C3A C2A 1.389(2)
C16A H16D 0.9600
C16A H16E 0.9600
C16A H16F 0.9600
C12A H12A 0.9300
C12A C11A 1.374(2)
C11A C17A 1.503(2)
C2A H2A 0.9300
C17 H17A 0.9600
C17 H17B 0.9600
C17 H17C 0.9600
C1A' H1A' 0.9800
C1A' C3A' 1.522(2)
C1A' C2A' 1.522(2)
C3A' C5A' 1.515(2)
C3A' C4A' 1.527(2)
C2A' H2AA 0.9700
C2A' H2AB 0.9700
C17A H17D 0.9600
C17A H17E 0.9600
C17A H17F 0.9600
C5A' H5AA 0.9600
C5A' H5AB 0.9600
C5A' H5AC 0.9600
C4A' H4AA 0.9600
C4A' H4AB 0.9600
C4A' H4AC 0.9600

loop_
_geom_torsion_atom_site_label_1
_geom_torsion_atom_site_label_2
_geom_torsion_atom_site_label_3
_geom_torsion_atom_site_label_4
_geom_torsion
O6 C1' C3' O5 47.29(12)
O6 C1' C3' C5' -65.52(13)
O6 C1' C3' C4' 167.45(10)
O6 C1' C2' O7 -64.61(12)
O6 C14 C15 C16 -58.75(13)
O4 C4 C5 C7 -3.46(18)
O4 C4 C5 C6 -179.38(11)
O4 C4 C3 C2 178.79(11)
O4 C14 C15 C16 -169.16(10)
O5 C10 C9 C8 -171.59(11)
O5 C10 C9 C14 8.62(17)
O5 C10 C11 C12 177.21(11)
O5 C10 C11 C17 -0.27(18)
O4' C4A C3A C2A -179.24(11)
O2 C7 C8 C9 -143.75(12)
O2 C7 C8 C13 27.20(15)
O1 C6 C1 C2 -177.50(12)
O3 C13 C12 C11 179.56(12)
O2' C7A C5A C4A 178.12(11)
O2' C7A C5A C6A -0.49(17)
O5' C1A' C3A' O6' -43.76(14)
O5' C1A' C3A' C5A' -164.55(13)
O5' C1A' C3A' C4A' 69.32(16)
O5' C1A' C2A' O7' 63.99(16)
O3' C6A C1A C2A 177.86(12)
O1' C13A C12A C11A -179.51(13)
O6' C10A C11A C12A -171.36(12)
O6' C10A C11A C17A 8.1(2)
C4 O4 C14 O6 -147.55(10)
C4 O4 C14 C9 92.36(12)
C4 O4 C14 C15 -34.60(14)
C4 C5 C7 O2 179.10(11)
C4 C5 C7 C8 -2.47(19)
C4 C5 C6 O1 179.06(11)
C4 C5 C6 C1 0.96(18)
C4 C3 C2 C1 0.5(2)
C5 C4 C3 C2 1.24(19)
C5 C7 C8 C9 37.79(19)
C5 C7 C8 C13 -151.26(12)
C5 C6 C1 C2 0.72(19)
C1' O6 C14 O4 -75.81(11)
C1' O6 C14 C9 39.00(13)
C1' O6 C14 C15 166.77(10)
C7 C5 C6 O1 2.95(18)
C7 C5 C6 C1 -175.16(11)
C7 C8 C9 C10 164.95(11)
C7 C8 C9 C14 -15.25(18)
C7 C8 C13 O3 14.46(18)
C7 C8 C13 C12 -168.07(11)
C10 O5 C3' C1' 44.83(13)
C10 O5 C3' C5' 164.31(10)
C10 O5 C3' C4' -76.04(13)
C10 C9 C14 O6 20.40(16)
C10 C9 C14 O4 132.30(11)
C10 C9 C14 C15 -102.56(13)
C10 C11 C12 C13 -4.89(19)
C8 C9 C14 O6 -159.40(10)
C8 C9 C14 O4 -47.50(14)
C8 C9 C14 C15 77.64(14)
C8 C13 C12 C11 1.86(19)
C9 C10 C11 C12 2.46(19)
C9 C10 C11 C17 -175.03(12)
C9 C8 C13 O3 -173.90(11)
C9 C8 C13 C12 3.58(18)
C9 C14 C15 C16 68.46(14)
C13 C8 C9 C10 -5.86(17)
C13 C8 C9 C14 173.94(11)
C8A C7A C5A C4A -1.6(2)
C8A C7A C5A C6A 179.78(12)
C8A C9A C14A O4' 52.41(14)
C8A C9A C14A O5' 165.14(11)
C8A C9A C14A C15A -73.09(15)
C8A C9A C10A O6' 170.56(12)
C8A C9A C10A C11A -2.5(2)
C8A C13A C12A C11A -1.5(2)
C14 O6 C1' C3' -101.57(11)
C14 O6 C1' C2' 132.55(10)
C14 O4 C4 C5 -53.06(15)
C14 O4 C4 C3 129.36(12)
C7A C8A C9A C14A 4.56(19)
C7A C8A C9A C10A -173.71(12)
C7A C8A C13A O1' -6.00(19)
C7A C8A C13A C12A 176.21(12)
C7A C5A C4A O4' 0.31(19)
C7A C5A C4A C3A -177.73(12)
C7A C5A C6A O3' -0.16(19)
C7A C5A C6A C1A 179.08(12)
C6 C5 C7 O2 -5.07(17)
C6 C5 C7 C8 173.35(11)
C6 C1 C2 C3 -1.5(2)
C5A C4A C3A C2A -1.1(2)
C5A C6A C1A C2A -1.4(2)
C9A C8A C7A O2' 154.68(12)
C9A C8A C7A C5A -25.6(2)
C9A C8A C13A O1' 178.86(12)
C9A C8A C13A C12A 1.07(19)
C9A C10A C11A C12A 2.1(2)
C9A C10A C11A C17A -178.49(14)
C4A O4' C14A O5' 144.83(11)
C4A O4' C14A C9A -94.19(12)
C4A O4' C14A C15A 32.36(15)
C4A C5A C6A O3' -178.89(12)
C4A C5A C6A C1A 0.36(18)
C4A C3A C2A C1A 0.0(2)
C3' O5 C10 C9 -76.82(14)
C3' O5 C10 C11 108.44(12)
C3' C1' C2' O7 176.46(10)
C11 C10 C9 C8 2.93(18)
C11 C10 C9 C14 -176.87(11)
C14A O4' C4A C5A 56.86(16)
C14A O4' C4A C3A -124.99(12)
C14A O5' C1A' C3A' 101.63(13)
C14A O5' C1A' C2A' -132.29(13)
C14A C9A C10A O6' -7.67(19)
C14A C9A C10A C11A 179.30(12)
C3 C4 C5 C7 173.96(12)
C3 C4 C5 C6 -1.95(18)
C2' C1' C3' O5 166.28(10)
C2' C1' C3' C5' 53.47(15)
C2' C1' C3' C4' -73.56(14)
C13A C8A C7A O2' -19.97(16)
C13A C8A C7A C5A 159.77(12)
C13A C8A C9A C14A 179.13(11)
C13A C8A C9A C10A 0.86(18)
C13A C12A C11A C10A -0.1(2)
C13A C12A C11A C17A -179.52(14)
C10A O6' C3A' C1A' -46.93(16)
C10A O6' C3A' C5A' 74.05(17)
C10A O6' C3A' C4A' -166.50(13)
C10A C9A C14A O4' -129.35(12)
C10A C9A C14A O5' -16.61(17)
C10A C9A C14A C15A 105.16(14)
C6A C5A C4A O4' 178.96(11)
C6A C5A C4A C3A 0.92(18)
C6A C1A C2A C3A 1.2(2)
C16A C15A C14A O4' 177.84(10)
C16A C15A C14A O5' 67.09(14)
C16A C15A C14A C9A -59.81(15)
C17 C11 C12 C13 172.65(12)
C1A' O5' C14A O4' 71.02(14)
C1A' O5' C14A C9A -44.31(16)
C1A' O5' C14A C15A -171.02(12)
C3A' O6' C10A C9A 74.94(17)
C3A' O6' C10A C11A -111.67(15)
C3A' C1A' C2A' O7' -176.69(13)
C2A' C1A' C3A' O6' -162.85(12)
C2A' C1A' C3A' C5A' 76.36(17)
C2A' C1A' C3A' C4A' -49.77(18)
